data_2002906
loop_
_publ_author_name
'A. M. Petrosyan'
'R. P. Sukiasyan'
'S. S. Terzyan'
'V. M. Burbelo'

_publ_section_title
;
 Interaction of lysine with iodic acid
;
_journal_coeditor_code AN0540
_journal_issue 2
_journal_name_full 'Acta Crystallographica Section B'
_journal_page_first 221
_journal_page_last 225
_journal_paper_doi 10.1107/S0108768198011975
_journal_volume 55
_journal_year 1999
_chemical_formula_moiety 'C6 H16 N2 O2 2+,H I2 O6 -,I O3-'
_chemical_formula_structural H3N(CH2)4CH(NH3)COOH.2IO3.HIO3
_chemical_formula_sum 'C6 H17 I3 N2 O11'
_chemical_formula_weight 673.92
_chemical_name_common Lys.3HIO3
_chemical_name_systematic ' \a,\e--diaminocapronic acid.3HIO~3~'
_space_group_IT_number 4
_symmetry_cell_setting monoclinic
_symmetry_space_group_name_Hall 'P 2yb'
_symmetry_space_group_name_H-M 'P 1 21 1'
_audit_creation_method SHELXL
_cell_angle_alpha 90.00
_cell_angle_beta 92.86(3)
_cell_angle_gamma 90.00
_cell_formula_units_Z 2
_cell_length_a 8.360(2)
_cell_length_b 6.3300(10)
_cell_length_c 14.750(3)
_cell_measurement_reflns_used 24
_cell_measurement_temperature 293(2)
_cell_measurement_theta_max 16
_cell_measurement_theta_min 14
_cell_volume 779.6(3)
_computing_cell_refinement CAD4
_computing_data_collection CAD4
_computing_data_reduction CAD4
_computing_molecular_graphics ORTEP
_computing_structure_refinement 'SHELXL-93 (Sheldrick, 1993)'
_computing_structure_solution 'SHELXS-86 (Sheldrick, 1990)'
_diffrn_ambient_temperature 293(2)
_diffrn_measurement_device 'Enraf-Nonius CAD4'
_diffrn_measurement_method \w--2\q
_diffrn_radiation_monochromator graphite
_diffrn_radiation_source 'fine-focus sealed tube'
_diffrn_radiation_type MoK\a
_diffrn_radiation_wavelength 0.71073
_diffrn_reflns_av_R_equivalents 0.1171
_diffrn_reflns_av_sigmaI/netI 0.0176
_diffrn_reflns_limit_h_max 11
_diffrn_reflns_limit_h_min 0
_diffrn_reflns_limit_k_max 8
_diffrn_reflns_limit_k_min 0
_diffrn_reflns_limit_l_max 20
_diffrn_reflns_limit_l_min -20
_diffrn_reflns_number 2601
_diffrn_reflns_theta_max 29.98
_diffrn_reflns_theta_min 2.44
_diffrn_standards_decay_% 10
_diffrn_standards_interval_time 3600
_diffrn_standards_number 3
_exptl_absorpt_coefficient_mu 6.072
_exptl_absorpt_correction_type 'empirical via \y scans'
_exptl_crystal_colour colourless
_exptl_crystal_density_diffrn 2.87
_exptl_crystal_density_meas ?
_exptl_crystal_description plate
_exptl_crystal_F_000 628
_exptl_crystal_size_max 0.6
_exptl_crystal_size_mid 0.2
_exptl_crystal_size_min 0.1
_refine_diff_density_max 3.061
_refine_diff_density_min -1.963
_refine_ls_abs_structure_details 'Flack H D (1983), Acta Cryst. A39, 876-881'
_refine_ls_abs_structure_Flack 0.02(5)
_refine_ls_extinction_coef 0.0100(10)
_refine_ls_extinction_method SHELXL
_refine_ls_goodness_of_fit_all 1.071
_refine_ls_goodness_of_fit_obs 1.071
_refine_ls_hydrogen_treatment noref
_refine_ls_matrix_type full
_refine_ls_number_parameters 200
_refine_ls_number_reflns 2452
_refine_ls_number_restraints 1
_refine_ls_restrained_S_all 1.071
_refine_ls_restrained_S_obs 1.071
_refine_ls_R_factor_all 0.0339
_refine_ls_R_factor_obs 0.0338
_refine_ls_shift/esd_max 0.210
_refine_ls_shift/esd_mean 0.032
_refine_ls_structure_factor_coef Fsqd
_refine_ls_weighting_details 'w=1/[\s^2^(Fo^2^)+(0.0765P)^2^+1.2606P] where P=(Fo^2^+2Fc^2^)/3'
_refine_ls_weighting_scheme calc
_refine_ls_wR_factor_all 0.0921
_refine_ls_wR_factor_obs 0.0918
_reflns_number_observed 2443
_reflns_number_total 2452
_reflns_observed_criterion >2sigma(I)
_cod_data_source_file an0540.cif
_cod_data_source_block I
_cod_depositor_comments
;
The following automatic conversions were performed:
'_symmetry_cell_setting' value 'Monoclinic' changed to 'monoclinic'
according to '/home/saulius/struct/CIF-dictionaries/cif_core.dic'
dictionary named 'cif_core.dic' version 2.4.1 from 2010-06-29.

Automatic conversion script
Id: cif_fix_enum 1527 2010-12-29 10:47:43Z saulius 

The following automatic conversions were performed:

'_symmetry_cell_setting' value 'Monoclinic' changed to 'monoclinic'
according to /home/saulius/struct/CIF-dictionaries/cif_core.dic
dictionary named 'cif_core.dic' version 2.4.1 from 2010-06-29.

Automatic conversion script
Id: cif_fix_values 1715 2011-07-08 13:25:40Z adriana 

The following automatic conversions were performed:

'_refine_ls_weighting_scheme' value 'calc
w=1/[\s^2^(Fo^2^)+(0.0765P)^2^+1.2606P] where P=(Fo^2^+2Fc^2^)/3' was
changed to 'calc'. New tag '_refine_ls_weighting_details' was
created. The value of the new tag was set to
'w=1/[\s^2^(Fo^2^)+(0.0765P)^2^+1.2606P] where P=(Fo^2^+2Fc^2^)/3'.

Automatic conversion script
Id: cif_fix_values 3143 2015-03-26 13:38:13Z robertas 
;
_cod_original_sg_symbol_H-M 'P 21'
_cod_database_code 2002906

loop_
_symmetry_equiv_pos_as_xyz
'x, y, z'
'-x, y+1/2, -z'

loop_
_atom_site_aniso_label
_atom_site_aniso_U_11
_atom_site_aniso_U_22
_atom_site_aniso_U_33
_atom_site_aniso_U_12
_atom_site_aniso_U_13
_atom_site_aniso_U_23
I1 0.0147(2) 0.0116(2) 0.0204(2) 0.00019(14) 0.00143(12) 0.0000(2)
O11 0.031(3) 0.022(3) 0.024(3) -0.006(2) 0.000(2) -0.004(2)
O12 0.030(3) 0.019(3) 0.030(3) 0.005(2) 0.004(2) 0.007(2)
O13 0.015(2) 0.043(4) 0.026(2) -0.003(3) 0.005(2) 0.005(3)
I2 0.0142(2) 0.0118(2) 0.0201(2) -0.00007(14) 0.00309(13) 0.00182(15)
O21 0.026(3) 0.020(3) 0.037(3) -0.005(2) 0.003(2) 0.011(3)
O22 0.026(3) 0.032(4) 0.024(3) 0.003(2) 0.005(2) -0.013(2)
O23 0.016(2) 0.022(3) 0.034(3) 0.000(2) 0.002(2) 0.005(3)
I3 0.0192(2) 0.0082(2) 0.0149(2) -0.00035(14) 0.00294(12) -0.00005(14)
O31 0.026(3) 0.018(3) 0.025(3) 0.007(2) 0.006(2) 0.001(2)
O32 0.035(3) 0.018(3) 0.014(2) -0.006(2) 0.005(2) -0.002(2)
O33 0.025(3) 0.012(3) 0.039(3) -0.006(2) 0.007(2) 0.007(2)
O1 0.027(3) 0.043(4) 0.027(3) -0.004(3) 0.007(2) 0.003(3)
O2 0.033(3) 0.049(5) 0.019(2) 0.006(3) 0.004(2) -0.001(3)
C1 0.029(3) 0.017(3) 0.016(3) 0.002(3) 0.004(2) -0.001(3)
C2 0.023(3) 0.020(4) 0.021(3) -0.001(3) 0.005(2) -0.005(3)
C3 0.026(3) 0.021(4) 0.021(3) 0.001(3) 0.008(2) 0.002(3)
C4 0.026(3) 0.025(4) 0.035(4) 0.006(3) 0.008(3) 0.003(4)
C5 0.022(3) 0.031(5) 0.038(4) 0.000(3) 0.005(3) -0.007(4)
C6 0.028(3) 0.033(5) 0.028(3) 0.005(4) 0.005(2) 0.004(4)
N7 0.029(3) 0.025(4) 0.025(3) 0.001(3) 0.003(2) -0.006(3)
N8 0.025(3) 0.018(3) 0.023(3) 0.003(3) 0.004(2) 0.002(3)

loop_
_atom_site_label
_atom_site_fract_x
_atom_site_fract_y
_atom_site_fract_z
_atom_site_U_iso_or_equiv
_atom_site_thermal_displace_type
_atom_site_calc_flag
_atom_site_refinement_flags
_atom_site_occupancy
_atom_site_disorder_group
_atom_site_type_symbol
I1 0.72398(4) 0.38284(7) 0.87423(3) 0.01554(13) Uani d . 1 . I
O11 0.6527(8) 0.1946(11) 0.7880(4) 0.0259(12) Uani d . 1 . O
O12 0.6660(8) 0.6270(11) 0.8169(4) 0.0262(12) Uani d . 1 . O
O13 0.9336(5) 0.3776(14) 0.8507(4) 0.0279(13) Uani d . 1 . O
I2 0.22512(4) 0.35791(7) 0.93412(3) 0.01528(13) Uani d . 1 . I
O21 0.1524(7) 0.1153(11) 0.9821(5) 0.0277(12) Uani d . 1 . O
O22 0.1510(7) 0.5336(13) 1.0289(4) 0.0272(14) Uani d . 1 . O
H22A 0.0547(7) 0.5546(13) 1.0204(4) 0.041 Uiso calc R 1 . H
O23 0.4277(6) 0.3537(11) 0.9774(4) 0.0238(11) Uani d . 1 . O
I3 0.43204(5) -0.08631(7) 0.81957(2) 0.01402(13) Uani d . 1 . I
O31 0.2990(7) 0.1453(10) 0.8057(4) 0.0230(11) Uani d . 1 . O
O32 0.4450(7) -0.1352(12) 0.7001(3) 0.0224(11) Uani d . 1 . O
O33 0.2810(7) -0.2824(10) 0.8399(4) 0.0248(12) Uani d . 1 . O
O1 0.5864(7) 0.4468(14) 0.5196(4) 0.032(2) Uani d . 1 . O
O2 0.3679(7) 0.4472(15) 0.4265(4) 0.033(2) Uani d . 1 . O
H2B 0.4316(7) 0.4177(15) 0.3852(4) 0.080 Uiso d R 1 . H
C1 0.4459(9) 0.4389(14) 0.5065(4) 0.0206(13) Uani d . 1 . C
C2 0.3304(8) 0.4029(15) 0.5828(4) 0.0212(13) Uani d . 1 . C
H2A 0.2865(8) 0.2632(15) 0.5770(4) 0.080 Uiso d R 1 . H
C3 0.1906(9) 0.5578(15) 0.5788(5) 0.0225(14) Uani d . 1 . C
H3A 0.1388(9) 0.5574(15) 0.5192(5) 0.080 Uiso d R 1 . H
H3B 0.2342(9) 0.6963(15) 0.5896(5) 0.080 Uiso d R 1 . H
C4 0.0650(10) 0.5108(17) 0.6487(6) 0.028(2) Uani d . 1 . C
H4A 0.0245(10) 0.3701(17) 0.6398(6) 0.080 Uiso d R 1 . H
H4B 0.1153(10) 0.5182(17) 0.7086(6) 0.080 Uiso d R 1 . H
C5 -0.0709(10) 0.6730(17) 0.6432(6) 0.030(2) Uani d . 1 . C
H5A -0.1017(10) 0.6940(17) 0.5803(6) 0.080 Uiso d R 1 . H
H5B -0.1608(10) 0.6127(17) 0.6719(6) 0.080 Uiso d R 1 . H
C6 -0.0343(9) 0.8843(19) 0.6861(5) 0.029(2) Uani d . 1 . C
H6A 0.0694(9) 0.9299(19) 0.6688(5) 0.080 Uiso d R 1 . H
H6B -0.1116(9) 0.9867(19) 0.6641(5) 0.080 Uiso d R 1 . H
N7 -0.0361(8) 0.8759(15) 0.7870(4) 0.0260(14) Uani d . 1 . N
H7A -0.0149(8) 1.0036(15) 0.8098(4) 0.039 Uiso calc R 1 . H
H7B 0.0379(8) 0.7849(15) 0.8082(4) 0.039 Uiso calc R 1 . H
H7C -0.1322(8) 0.8340(15) 0.8032(4) 0.039 Uiso calc R 1 . H
N8 0.4238(8) 0.4192(13) 0.6700(4) 0.0222(12) Uani d . 1 . N
H8A 0.5048(8) 0.3280(13) 0.6706(4) 0.033 Uiso calc R 1 . H
H8B 0.3610(8) 0.3897(13) 0.7153(4) 0.033 Uiso calc R 1 . H
H8C 0.4619(8) 0.5499(13) 0.6767(4) 0.033 Uiso calc R 1 . H

loop_
_atom_type_symbol
_atom_type_description
_atom_type_scat_dispersion_real
_atom_type_scat_dispersion_imag
_atom_type_scat_source
C C 0.0033 0.0016 'International Tables Vol C Tables 4.2.6.8 and 6.1.1.4'
H H 0.0000 0.0000 'International Tables Vol C Tables 4.2.6.8 and 6.1.1.4'
N N 0.0061 0.0033 'International Tables Vol C Tables 4.2.6.8 and 6.1.1.4'
O O 0.0106 0.0060 'International Tables Vol C Tables 4.2.6.8 and 6.1.1.4'
I I -0.4742 1.8119 'International Tables Vol C Tables 4.2.6.8 and 6.1.1.4'

loop_
_geom_angle_atom_site_label_1
_geom_angle_atom_site_label_2
_geom_angle_atom_site_label_3
_geom_angle
_geom_angle_publ_flag
O12 I1 O11 99.3(3) y
O13 I1 O11 98.1(3) y
O13 I1 O12 99.5(3) y
O23 I2 O31 89.8(2) ?
O21 I2 O31 86.5(3) ?
O22 I2 O31 175.0(2) ?
O32 I3 O33 97.0(3) y
O32 I3 O31 95.4(3) y
O33 I3 O31 98.1(3) y
I3 O31 I2 121.9(3) ?
N8 C2 C3 111.2(6) y
N8 C2 C1 107.7(6) y
C3 C2 C1 112.6(7) y
N7 C6 C5 112.1(9) y
O23 I2 O21 100.3(3) y
O23 I2 O22 94.8(3) y
O21 I2 O22 94.6(4) y
O1 C1 O2 126.0(7) y
O1 C1 C2 122.8(7) y
O2 C1 C2 111.1(6) y
C4 C3 C2 113.4(7) y
C5 C4 C3 111.4(8) y
C6 C5 C4 116.0(7) y

loop_
_geom_bond_atom_site_label_1
_geom_bond_atom_site_label_2
_geom_bond_site_symmetry_2
_geom_bond_distance
_geom_bond_publ_flag
I1 O11 . 1.821(6) yes
I1 O12 . 1.816(7) yes
I1 O13 . 1.804(5) yes
I2 O21 . 1.809(7) yes
I2 O22 . 1.914(6) yes
I2 O23 . 1.780(5) yes
I3 O31 . 1.845(6) yes
I3 O32 . 1.798(5) yes
I3 O33 . 1.806(6) yes
O1 C1 . 1.182(9) yes
C2 C1 . 1.537(10) yes
C2 N8 . 1.474(9) yes
C5 C4 . 1.531(13) yes
N7 C6 . 1.491(10) yes
I1 O21 2_657 2.740(7) yes
I1 O22 2_647 2.805(7) yes
I1 O23 . 2.977(5) yes
I2 O13 1_455 2.677(5) yes
I2 O31 . 2.429(6) yes
I2 O33 1_565 2.720(6) yes
I3 O11 . 2.620(7) yes
I3 O12 1_545 2.670(7) yes
I3 O23 2_647 3.184(6) yes
C1 O2 . 1.320(9) yes
C2 C3 . 1.524(11) yes
C3 C4 . 1.538(11) yes
C5 C6 . 1.50(2) yes

loop_
_geom_contact_atom_site_label_1
_geom_contact_atom_site_label_2
_geom_contact_distance
_geom_contact_site_symmetry_2
_geom_contact_publ_flag
O22 O21 2.586(8) 2_557 yes
N8 O11 2.895(10) . yes
N8 O31 2.883(9) . yes
N8 O32 2.859(11) 1_565 yes
O2 O32 2.549(8) 2_656 yes
N7 O33 2.903(10) 1_565 yes
N7 O12 2.998(10) 1_455 yes
